data_1572585
loop_
_publ_author_name
'Ren, Jiajia'
'He, Tengfei'
'Lu, Haolin'
'Wang, Hebin'
'Shao, Tianyin'
'Wang, Zhaoyu'
'Zhang, Yunxin'
'Gull, Sehrish'
'Chi, Yun'
'Zhong, Yu-Wu'
'Chen, Yongsheng'
'Long, Guankui'

_publ_section_title
;
 Tuning the circularly polarized phosphorescence of platinum(II) complexes
 through a chiral cation strategy.
;
_journal_issue 23
_journal_name_full 'Materials horizons'
_journal_page_first 6089
_journal_page_last 6097
_journal_paper_doi 10.1039/d4mh01105h
_journal_volume 11
_journal_year 2024
_chemical_absolute_configuration rm
_chemical_formula_moiety 'C11 H8 Cl2 N Pt, C4 H10 N O2'
_chemical_formula_sum 'C15 H18 Cl2 N2 O2 Pt'
_chemical_formula_weight 524.30
_chemical_name_systematic R-ABA.[Pt(ppy)Cl2]
_space_group_crystal_system monoclinic
_space_group_IT_number 4
_space_group_name_Hall 'P 2yb'
_space_group_name_H-M_alt 'P 1 21 1'
_atom_sites_solution_hydrogens geom
_atom_sites_solution_primary dual
_audit_creation_date 2023-12-19
_audit_creation_method
;
Olex2 1.5
(compiled 2023.08.24 svn.re1ec1418 for OlexSys, GUI svn.r6817)
;
_audit_update_record
;
2024-06-25 deposited with the CCDC.	2024-09-12 downloaded from the CCDC.
;
_cell_angle_alpha 90
_cell_angle_beta 103.6330(10)
_cell_angle_gamma 90
_cell_formula_units_Z 4
_cell_length_a 13.74920(10)
_cell_length_b 7.66790(10)
_cell_length_c 16.92060(10)
_cell_measurement_reflns_used 16556
_cell_measurement_temperature 297.99(10)
_cell_measurement_theta_max 75.9400
_cell_measurement_theta_min 4.7050
_cell_volume 1733.64(3)
_computing_cell_refinement 'CrysAlisPro 1.171.40.84a (Rigaku OD, 2020)'
_computing_data_collection 'CrysAlisPro 1.171.40.84a (Rigaku OD, 2020)'
_computing_data_reduction 'CrysAlisPro 1.171.40.84a (Rigaku OD, 2020)'
_computing_molecular_graphics 'Olex2 1.5 (Dolomanov et al., 2009)'
_computing_publication_material 'Olex2 1.5 (Dolomanov et al., 2009)'
_computing_structure_refinement 'SHELXL 2014/7 (Sheldrick, 2015)'
_computing_structure_solution 'SHELXT 2014/4 (Sheldrick, 2014)'
_diffrn_ambient_environment air
_diffrn_ambient_temperature 297.99(10)
_diffrn_detector 'Hybrid Pixel Array Detector'
_diffrn_detector_area_resol_mean 10.0000
_diffrn_measured_fraction_theta_full 0.998
_diffrn_measured_fraction_theta_max 0.983
_diffrn_measurement_details
;
List of Runs (angles in degrees, time in seconds):

  # Type    Start    End  Width  t~exp~   \w     \q     \k     \f   Frames
#--------------------------------------------------------------------------
  1  \w     15.00  41.00   0.50    0.50    --    0.00  14.00  22.00   52
  2  \w     53.00  78.00   0.50    0.50    --  101.90 -14.00-148.00   50
  3  \w    120.00 145.00   0.50    0.50    --  101.90  14.00  22.00   50
  4  \w     68.00 111.00   0.50    0.50    --  101.90  14.00  22.00   86
  5  \w    -32.00   8.00   0.50    0.50    --    0.00  77.00  30.00   80
  6  \w    -38.00  20.00   0.50    0.50    --    0.00 -38.00-120.00  116
  7  \w    -34.00  -4.00   0.50    0.50    --    0.00  82.00  60.00   60
  8  \w    -29.00  34.00   0.50    0.50    --    0.00 -82.00-180.00  126
  9  \w     53.00  78.00   0.50    0.50    --    0.00  14.00  22.00   50
 10  \w    -70.00 -45.00   0.50    0.50    --    0.00 -38.00-120.00   50
 11  \w    -29.00  46.00   0.50    0.50    --    0.00  19.00 120.00  150
 12  \w    -48.00 -23.00   0.50    0.50    --    0.00 -14.00-148.00   50
 13  \w    -34.00  37.00   0.50    0.50    --    0.00  82.00 -30.00  142
 14  \w     20.00  45.00   0.50    0.50    --    0.00  77.00  30.00   50
 15  \w    154.00 180.00   0.50    0.50    --  101.90  70.00  79.57   52
 16  \w     71.00  96.00   0.50    0.50    --  101.90  70.00  79.57   50
 17  \w     77.00 103.00   0.50    0.50    --  101.90  53.00 137.38   52
 18  \w     71.00  96.00   0.50    0.50    --  101.90  71.00 155.14   50
 19  \w     71.00  96.00   0.50    0.50    --  101.90  19.00-150.00   50
 20  \w    163.00 188.00   0.50    0.50    --  101.90  57.00  60.00   50
 21  \w     12.00 127.00   0.50    0.50    --  101.90 -57.00  30.00  230
 22  \w    166.00 191.00   0.50    0.50    --  101.90  66.00 114.47   50
 23  \w    133.00 173.00   0.50    0.50    --  101.90  82.00  30.00   80
 24  \w     81.00 126.00   0.50    0.50    --  101.90  82.00  30.00   90
 25  \w     77.00 105.00   0.50    0.50    --  101.90  48.00 130.16   56
 26  \w     72.00  97.00   0.50    0.50    --  101.90  69.00 167.53   50
 27  \w     74.00 100.00   0.50    0.50    --  101.90  66.00 114.47   52
 28  \w     75.00 100.00   0.50    0.50    --  101.90  57.00  60.00   50
 29  \w     18.00  44.00   0.50    0.50    --  101.90 -57.00  60.00   52
 30  \w     89.00 128.00   0.50    0.50    --  101.90 -57.00  60.00   78
 31  \w     75.00 101.00   0.50    0.50    --  101.90  60.00  80.27   52
 32  \w     84.00 110.00   0.50    0.50    --  101.90  38.00-180.00   52
 33  \w     78.00 104.00   0.50    0.50    --  101.90  47.00  59.41   52
 34  \w     92.00 190.00   0.50    0.50    --  101.90  38.00  90.00  196
 35  \w    127.00 174.00   0.50    0.50    --  101.90  43.00  60.04   94
 36  \w     75.00 102.00   0.50    0.50    --  101.90  57.00 150.00   54
 37  \w     82.00 108.00   0.50    0.50    --  101.90  49.00 108.09   52
 38  \w     75.00 100.00   0.50    0.50    --  101.90  57.00 120.00   50
 39  \w     77.00 102.00   0.50    0.50    --  101.90  53.00  87.91   50
 40  \w     76.00 102.00   0.50    0.50    --  101.90  77.00-180.00   52
 41  \w     77.00 103.00   0.50    0.50    --  101.90  77.00 120.00   52
 42  \w     75.00 101.00   0.50    0.50    --  101.90  57.00-180.00   52
 43  \w     78.00 116.00   0.50    0.50    --  101.90  43.00  60.04   76
 44  \w     75.00 101.00   0.50    0.50    --  101.90  57.00  90.00   52
 45  \w     76.00 102.00   0.50    0.50    --  101.90  57.00  30.00   52
 46  \w     78.00 130.00   0.50    0.50    --  101.90  38.00  30.00  104
 47  \w     76.00 102.00   0.50    0.50    --  101.90  77.00  30.00   52
 48  \w     76.00 102.00   0.50    0.50    --  101.90 -57.00 -30.00   52
 49  \w     80.00 105.00   0.50    0.50    --  101.90  65.00  88.09   50
 50  \w     69.00  95.00   0.50    0.50    --  101.90  19.00-180.00   52
 51  \w     25.00 128.00   0.50    0.50    --  101.90 -82.00  30.00  206
 52  \w     89.00 114.00   0.50    0.50    --  101.90  19.00 150.00   50
;
_diffrn_measurement_device 'four-circle diffractometer'
_diffrn_measurement_device_type 'XtaLAB AFC12 (RINC): Kappa single'
_diffrn_measurement_method '\w scans'
_diffrn_orient_matrix_type 'CrysAlisPro convention (1999,Acta A55,543-557)'
_diffrn_orient_matrix_UB_11 0.1117969000
_diffrn_orient_matrix_UB_12 -0.0168407000
_diffrn_orient_matrix_UB_13 0.0003545000
_diffrn_orient_matrix_UB_21 -0.0249100000
_diffrn_orient_matrix_UB_22 0.0322737000
_diffrn_orient_matrix_UB_23 -0.0924890000
_diffrn_orient_matrix_UB_31 0.0135573000
_diffrn_orient_matrix_UB_32 0.1974675000
_diffrn_orient_matrix_UB_33 0.0150521000
_diffrn_radiation_monochromator mirror
_diffrn_radiation_probe x-ray
_diffrn_radiation_type 'Cu K\a'
_diffrn_radiation_wavelength 1.54184
_diffrn_reflns_av_R_equivalents 0.0624
_diffrn_reflns_av_unetI/netI 0.0450
_diffrn_reflns_Laue_measured_fraction_full 0.998
_diffrn_reflns_Laue_measured_fraction_max 0.983
_diffrn_reflns_limit_h_max 17
_diffrn_reflns_limit_h_min -17
_diffrn_reflns_limit_k_max 9
_diffrn_reflns_limit_k_min -8
_diffrn_reflns_limit_l_max 21
_diffrn_reflns_limit_l_min -19
_diffrn_reflns_number 23651
_diffrn_reflns_point_group_measured_fraction_full 0.999
_diffrn_reflns_point_group_measured_fraction_max 0.985
_diffrn_reflns_theta_full 67.684
_diffrn_reflns_theta_max 76.151
_diffrn_reflns_theta_min 4.731
_diffrn_source 'Rotating-anode X-ray tube (dual wavelength)'
_diffrn_source_type 'Rigaku (Cu) X-ray DW Source'
_exptl_absorpt_coefficient_mu 18.042
_exptl_absorpt_correction_T_max 1.00000
_exptl_absorpt_correction_T_min 0.00088
_exptl_absorpt_correction_type multi-scan
_exptl_absorpt_process_details
;
CrysAlisPro 1.171.40.84a (Rigaku Oxford Diffraction, 2020)
Empirical absorption correction using spherical harmonics,
implemented in SCALE3 ABSPACK scaling algorithm.
;
_exptl_crystal_colour 'clear light green'
_exptl_crystal_colour_lustre clear
_exptl_crystal_colour_modifier light
_exptl_crystal_colour_primary green
_exptl_crystal_density_diffrn 2.009
_exptl_crystal_description cube
_exptl_crystal_F_000 1000
_exptl_crystal_preparation 'ABACl and Pt dimers stirred at room temperature in chloroform.'
_exptl_crystal_recrystallization_method 'slowly evaperate'
_exptl_crystal_size_max 0.3
_exptl_crystal_size_mid 0.2
_exptl_crystal_size_min 0.1
_refine_diff_density_max 1.786
_refine_diff_density_min -2.222
_refine_diff_density_rms 0.186
_refine_ls_abs_structure_details
;
 Refined as an inversion twin.
;
_refine_ls_abs_structure_Flack 0.05(2)
_refine_ls_extinction_method none
_refine_ls_goodness_of_fit_ref 0.869
_refine_ls_hydrogen_treatment constr
_refine_ls_matrix_type full
_refine_ls_number_parameters 404
_refine_ls_number_reflns 6667
_refine_ls_number_restraints 1
_refine_ls_restrained_S_all 0.869
_refine_ls_R_factor_all 0.0429
_refine_ls_R_factor_gt 0.0390
_refine_ls_shift/su_max 0.001
_refine_ls_shift/su_mean 0.000
_refine_ls_structure_factor_coef Fsqd
_refine_ls_weighting_details 'w=1/[\s^2^(Fo^2^)+(0.1000P)^2^] where P=(Fo^2^+2Fc^2^)/3'
_refine_ls_weighting_scheme calc
_refine_ls_wR_factor_gt 0.1089
_refine_ls_wR_factor_ref 0.1125
_reflns_Friedel_coverage 0.860
_reflns_Friedel_fraction_full 1.000
_reflns_Friedel_fraction_max 0.988
_reflns_number_gt 6026
_reflns_number_total 6667
_reflns_threshold_expression 'I > 2\s(I)'
_cod_data_source_file d4mh01105h2.cif
_cod_data_source_block rjj_CCDC1
_cod_depositor_comments 'Adding full bibliography for 1572585--1572591.cif.'
_cod_original_sg_symbol_H-M P21
_cod_database_code 1572585
_shelx_shelxl_version_number 2014/7
_shelx_space_group_comment
;
The symmetry employed for this shelxl refinement is uniquely defined
by the following loop, which should always be used as a source of
symmetry information in preference to the above space-group names.
They are only intended as comments.
;
_reflns_odcompleteness_completeness 99.82
_reflns_odcompleteness_iscentric 1
_reflns_odcompleteness_theta 66.97
_olex2_refinement_description
;
1. Twinned data refinement
 Scales: 0.95(2)
 0.05(2)
2. Fixed Uiso
 At 1.2 times of:
  All C(H) groups, All C(H,H) groups, All N(H,H,H) groups
 At 1.5 times of:
  All C(H,H,H) groups, All O(H) groups
3.a Ternary CH refined with riding coordinates:
 C00I(H00I), C015(H015)
3.b Secondary CH2 refined with riding coordinates:
 C00L(H00g,H00h), C00Q(H00l,H00m)
3.c Aromatic/amide H refined with riding coordinates:
 C00A(H00A), C00E(H00E), C00F(H00F), C00K(H00K), C00N(H00N), C00O(H00O),
 C00P(H00P), C00U(H00U), C00V(H00V), C00X(H00X), C00Y(H00Y), C00Z(H00Z),
 C010(H010), C011(H011), C012(H012), C11(H11)
3.d Idealised Me refined as rotating group:
 C00G(H00b,H00c,H00d), C016(H01a,H01b,H01c), N017(H01d,H01e,H01f), N8(H8a,H8b,
 H8c)
3.e Idealised tetrahedral OH refined as rotating group:
 O00D(H00j), O00R(H00R)
;
_olex2_exptl_crystal_mounting_method many
_olex2_submission_special_instructions 'No special instructions were received'
_oxdiff_exptl_absorpt_empirical_details
;
Empirical correction (ABSPACK) includes:
- Absorption correction using spherical harmonics
- Frame scaling
;
_oxdiff_exptl_absorpt_empirical_full_max 1100.521
_oxdiff_exptl_absorpt_empirical_full_min 0.482

loop_
_space_group_symop_operation_xyz
'x, y, z'
'-x, y+1/2, -z'

loop_
_atom_site_label
_atom_site_type_symbol
_atom_site_fract_x
_atom_site_fract_y
_atom_site_fract_z
_atom_site_U_iso_or_equiv
_atom_site_adp_type
_atom_site_occupancy
_atom_site_site_symmetry_order
_atom_site_calc_flag
_atom_site_refinement_flags_posn
_atom_site_refinement_flags_adp
_atom_site_refinement_flags_occupancy
_atom_site_disorder_assembly
_atom_site_disorder_group
Pt01 Pt 0.23493(3) 0.84049(4) 0.01055(2) 0.03139(19) Uani 1 1 d . . . . .
Pt02 Pt 0.73430(3) 0.18396(4) 0.51167(2) 0.02950(17) Uani 1 1 d . . . . .
Cl03 Cl 0.6393(2) 0.2671(6) 0.60923(15) 0.0478(9) Uani 1 1 d . . . . .
Cl04 Cl 0.0952(2) 0.7985(7) -0.09463(15) 0.0500(11) Uani 1 1 d . . . . .
Cl05 Cl 0.59339(19) 0.2374(5) 0.40800(14) 0.0403(9) Uani 1 1 d . . . . .
Cl06 Cl 0.1328(2) 0.7761(6) 0.10541(16) 0.0516(10) Uani 1 1 d . . . . .
N007 N 0.3578(6) 0.9003(15) 0.0960(5) 0.035(3) Uani 1 1 d . . . . .
O008 O 0.1709(6) 0.2637(16) 0.1703(5) 0.064(3) Uani 1 1 d . . . . .
C009 C 0.9128(8) 0.049(2) 0.4760(6) 0.039(3) Uani 1 1 d . . . . .
C00A C 0.4487(9) 0.960(2) 0.2336(6) 0.059(5) Uani 1 1 d . . . . .
H00A H 0.4508 0.9610 0.2889 0.070 Uiso 1 1 calc R U . . .
C00B C 0.4370(8) 0.9682(19) 0.0680(6) 0.035(3) Uani 1 1 d . . . . .
C00C C 0.3271(8) 0.9055(19) -0.0618(5) 0.033(3) Uani 1 1 d . . . . .
O00D O 0.1647(7) 0.177(3) 0.3219(6) 0.082(4) Uani 1 1 d . . . . .
H00J H 0.1718 0.1968 0.2760 0.122 Uiso 1 1 calc R U . . .
C00E C 0.3025(9) 0.896(2) -0.1474(6) 0.048(4) Uani 1 1 d . . . . .
H00E H 0.2397 0.8572 -0.1754 0.057 Uiso 1 1 calc R U . . .
C00F C 0.4880(10) 1.023(3) -0.0635(7) 0.052(4) Uani 1 1 d . . . . .
H00F H 0.5500 1.0633 -0.0347 0.062 Uiso 1 1 calc R U . . .
C00G C 0.1628(11) 0.344(3) -0.0839(8) 0.066(4) Uani 1 1 d . . . . .
H00B H 0.2108 0.4314 -0.0888 0.099 Uiso 1 1 calc R U . . .
H00C H 0.1003 0.3675 -0.1216 0.099 Uiso 1 1 calc R U . . .
H00D H 0.1870 0.2313 -0.0956 0.099 Uiso 1 1 calc R U . . .
C00I C 0.1479(8) 0.3442(19) 0.0002(7) 0.045(3) Uani 1 1 d . . . . .
H00I H 0.1113 0.4502 0.0076 0.054 Uiso 1 1 calc R U . . .
C00J C 0.2497(9) 0.211(2) 0.3758(7) 0.045(3) Uani 1 1 d . . . . .
C00K C 0.3688(9) 0.892(2) 0.1776(6) 0.049(4) Uani 1 1 d . . . . .
H00K H 0.3188 0.8371 0.1971 0.058 Uiso 1 1 calc R U . . .
C00L C 0.2467(8) 0.343(2) 0.0638(7) 0.045(3) Uani 1 1 d . . . . .
H00G H 0.2872 0.2482 0.0507 0.054 Uiso 1 1 calc R U . . .
H00H H 0.2815 0.4506 0.0589 0.054 Uiso 1 1 calc R U . . .
C00M C 0.8180(7) 0.1161(17) 0.4367(5) 0.030(3) Uani 1 1 d . . . . .
C00N C 0.8623(8) 0.058(2) 0.3090(6) 0.048(4) Uani 1 1 d . . . . .
H00N H 0.8433 0.0528 0.2525 0.058 Uiso 1 1 calc R U . . .
C00O C 0.5237(9) 1.022(3) 0.1203(7) 0.053(4) Uani 1 1 d . . . . .
H00O H 0.5792 1.0546 0.1013 0.064 Uiso 1 1 calc R U . . .
C00P C 0.7957(9) 0.1224(18) 0.3535(5) 0.038(3) Uani 1 1 d . . . . .
H00P H 0.7351 0.1702 0.3258 0.046 Uiso 1 1 calc R U . . .
C00Q C 0.2449(9) 0.169(3) 0.4593(7) 0.052(3) Uani 1 1 d . . . . .
H00L H 0.2349 0.0441 0.4634 0.063 Uiso 1 1 calc R U . . .
H00M H 0.1878 0.2275 0.4717 0.063 Uiso 1 1 calc R U . . .
O00R O 0.3232(8) 0.375(2) 0.2003(6) 0.078(4) Uani 1 1 d . . . . .
H00R H 0.3201 0.3511 0.2469 0.117 Uiso 1 1 calc R U . . .
C00S C 0.9350(8) 0.053(2) 0.5652(6) 0.040(4) Uani 1 1 d . . . . .
N00T N 0.8612(6) 0.1177(15) 0.5966(5) 0.037(3) Uani 1 1 d . . . . .
C00U C 0.8702(9) 0.126(2) 0.6763(7) 0.043(4) Uani 1 1 d . . . . .
H00U H 0.8166 0.1633 0.6967 0.051 Uiso 1 1 calc R U . . .
C00V C 0.4669(10) 1.019(3) -0.1474(8) 0.055(4) Uani 1 1 d . . . . .
H00V H 0.5118 1.0637 -0.1755 0.066 Uiso 1 1 calc R U . . .
C00W C 0.2421(8) 0.323(3) 0.1499(7) 0.051(4) Uani 1 1 d . . . . .
C00X C 0.9803(9) -0.007(3) 0.4314(7) 0.050(4) Uani 1 1 d . . . . .
H00X H 1.0425 -0.0519 0.4575 0.060 Uiso 1 1 calc R U . . .
C00Y C 1.0211(11) -0.009(3) 0.6182(9) 0.063(5) Uani 1 1 d . . . . .
H00Y H 1.0704 -0.0635 0.5977 0.075 Uiso 1 1 calc R U . . .
C00Z C 0.3746(10) 0.945(2) -0.1894(6) 0.053(4) Uani 1 1 d . . . . .
H00Z H 0.3618 0.9291 -0.2454 0.064 Uiso 1 1 calc R U . . .
C010 C 0.5257(10) 1.027(3) 0.2034(6) 0.064(5) Uani 1 1 d . . . . .
H010 H 0.5805 1.0761 0.2393 0.077 Uiso 1 1 calc R U . . .
C011 C 0.9529(11) 0.005(3) 0.3486(7) 0.056(4) Uani 1 1 d . . . . .
H011 H 0.9992 -0.0250 0.3188 0.068 Uiso 1 1 calc R U . . .
C012 C 0.9592(10) 0.078(2) 0.7292(7) 0.060(5) Uani 1 1 d . . . . .
H012 H 0.9671 0.0922 0.7849 0.072 Uiso 1 1 calc R U . . .
O014 O 0.3229(6) 0.2686(16) 0.3526(5) 0.062(3) Uani 1 1 d . . . . .
C015 C 0.3403(11) 0.223(2) 0.5222(7) 0.056(4) Uani 1 1 d . . . . .
H015 H 0.3537 0.3457 0.5132 0.067 Uiso 1 1 calc R U . . .
C016 C 0.3282(12) 0.204(2) 0.6084(8) 0.063(4) Uani 1 1 d . . . . .
H01A H 0.2648 0.2510 0.6121 0.095 Uiso 1 1 calc R U . . .
H01B H 0.3811 0.2653 0.6449 0.095 Uiso 1 1 calc R U . . .
H01C H 0.3311 0.0823 0.6230 0.095 Uiso 1 1 calc R U . . .
N017 N 0.4273(7) 0.1174(15) 0.5101(6) 0.050(2) Uani 1 1 d . . . . .
H01D H 0.4364 0.1368 0.4605 0.060 Uiso 1 1 calc R U . . .
H01E H 0.4151 0.0046 0.5157 0.060 Uiso 1 1 calc R U . . .
H01F H 0.4821 0.1482 0.5470 0.060 Uiso 1 1 calc R U . . .
C018 C 0.4177(7) 0.9663(18) -0.0210(6) 0.035(3) Uani 1 1 d . . . . .
C11 C 1.0339(10) 0.010(3) 0.7005(8) 0.067(5) Uani 1 1 d . . . . .
H11 H 1.0935 -0.0235 0.7359 0.080 Uiso 1 1 calc R U . . .
N8 N 0.0851(7) 0.1923(13) 0.0077(6) 0.046(2) Uani 1 1 d . . . . .
H8A H 0.0261 0.2025 -0.0275 0.055 Uiso 1 1 calc R U . . .
H8B H 0.0761 0.1874 0.0581 0.055 Uiso 1 1 calc R U . . .
H8C H 0.1153 0.0953 -0.0028 0.055 Uiso 1 1 calc R U . . .

loop_
_atom_site_aniso_label
_atom_site_aniso_U_11
_atom_site_aniso_U_22
_atom_site_aniso_U_33
_atom_site_aniso_U_23
_atom_site_aniso_U_13
_atom_site_aniso_U_12
Pt01 0.0298(3) 0.0384(5) 0.0248(2) 0.0017(2) 0.00405(19) 0.0017(3)
Pt02 0.0277(3) 0.0342(4) 0.0251(2) -0.0025(2) 0.00335(18) 0.0002(3)
Cl03 0.0403(15) 0.072(3) 0.0312(11) -0.0063(14) 0.0089(10) 0.0044(16)
Cl04 0.0350(15) 0.078(3) 0.0325(12) 0.0053(16) -0.0012(10) -0.0024(18)
Cl05 0.0329(13) 0.054(3) 0.0311(11) -0.0022(13) 0.0007(9) 0.0053(14)
Cl06 0.0408(16) 0.080(3) 0.0361(12) 0.0052(16) 0.0123(11) -0.0122(17)
N007 0.038(5) 0.038(8) 0.028(4) 0.000(4) 0.005(3) 0.005(5)
O008 0.051(5) 0.090(9) 0.051(5) 0.011(5) 0.012(4) -0.010(5)
C009 0.043(6) 0.036(9) 0.038(5) -0.002(5) 0.013(4) 0.004(6)
C00A 0.060(8) 0.087(14) 0.025(5) -0.001(6) 0.001(5) 0.015(8)
C00B 0.038(6) 0.027(9) 0.043(6) -0.001(5) 0.011(4) -0.006(6)
C00C 0.036(5) 0.043(9) 0.026(4) 0.011(5) 0.019(4) 0.013(5)
O00D 0.042(5) 0.138(12) 0.061(6) 0.020(8) 0.003(4) -0.019(6)
C00E 0.041(6) 0.069(13) 0.032(5) 0.009(6) 0.006(4) 0.003(7)
C00F 0.048(7) 0.051(10) 0.054(7) 0.007(7) 0.006(6) -0.016(8)
C00G 0.076(10) 0.060(11) 0.070(9) -0.003(8) 0.031(8) 0.014(8)
C00I 0.038(6) 0.046(8) 0.049(6) 0.011(6) 0.007(5) 0.012(5)
C00J 0.045(6) 0.041(8) 0.051(7) 0.014(6) 0.012(5) 0.001(5)
C00K 0.051(8) 0.075(14) 0.016(4) 0.005(6) -0.001(4) -0.019(8)
C00L 0.031(5) 0.057(9) 0.051(6) 0.022(6) 0.017(4) 0.007(5)
C00M 0.028(5) 0.035(8) 0.029(4) -0.004(5) 0.010(4) 0.011(5)
C00N 0.041(6) 0.069(11) 0.039(5) -0.013(6) 0.019(5) -0.008(6)
C00O 0.034(6) 0.080(13) 0.045(7) 0.000(9) 0.008(5) -0.011(9)
C00P 0.052(7) 0.040(9) 0.024(4) -0.002(5) 0.012(4) -0.005(6)
C00Q 0.056(7) 0.060(9) 0.046(7) 0.016(6) 0.022(5) -0.003(6)
O00R 0.056(6) 0.116(12) 0.056(5) 0.013(7) 0.002(4) -0.022(7)
C00S 0.031(6) 0.052(12) 0.035(5) 0.001(6) 0.003(4) 0.009(6)
N00T 0.034(5) 0.038(8) 0.033(4) 0.002(5) -0.001(3) 0.011(5)
C00U 0.046(7) 0.045(11) 0.036(5) -0.001(6) 0.008(5) -0.001(6)
C00V 0.044(7) 0.065(11) 0.064(8) -0.001(8) 0.030(6) -0.001(7)
C00W 0.037(6) 0.076(10) 0.038(5) 0.014(6) 0.008(4) 0.011(6)
C00X 0.040(6) 0.063(12) 0.055(7) -0.004(8) 0.026(5) -0.001(8)
C00Y 0.053(8) 0.068(13) 0.061(9) 0.006(9) 0.002(7) 0.021(10)
C00Z 0.075(9) 0.058(11) 0.029(5) 0.008(6) 0.017(5) 0.015(8)
C010 0.069(9) 0.088(13) 0.028(5) -0.008(8) -0.002(5) -0.034(11)
C011 0.071(9) 0.064(11) 0.047(7) -0.017(8) 0.039(7) -0.002(9)
C012 0.068(8) 0.059(12) 0.044(6) 0.008(7) -0.005(6) 0.021(8)
O014 0.040(5) 0.099(9) 0.046(4) 0.015(5) 0.007(3) -0.014(5)
C015 0.078(9) 0.046(10) 0.050(7) -0.001(6) 0.031(6) -0.002(7)
C016 0.098(11) 0.047(10) 0.052(7) 0.006(6) 0.034(7) 0.010(8)
N017 0.050(6) 0.053(7) 0.048(5) -0.002(5) 0.010(4) -0.012(5)
C018 0.031(5) 0.031(9) 0.040(5) 0.005(5) 0.004(4) 0.006(5)
C11 0.049(8) 0.088(13) 0.053(7) 0.002(10) -0.010(6) 0.024(10)
N8 0.041(5) 0.047(7) 0.050(5) -0.002(4) 0.013(4) 0.006(4)

loop_
_atom_type_symbol
_atom_type_description
_atom_type_scat_dispersion_real
_atom_type_scat_dispersion_imag
_atom_type_scat_source
C C 0.0181 0.0091 'International Tables Vol C Tables 4.2.6.8 and 6.1.1.4'
H H 0.0000 0.0000 'International Tables Vol C Tables 4.2.6.8 and 6.1.1.4'
Cl Cl 0.3639 0.7018 'International Tables Vol C Tables 4.2.6.8 and 6.1.1.4'
N N 0.0311 0.0180 'International Tables Vol C Tables 4.2.6.8 and 6.1.1.4'
O O 0.0492 0.0322 'International Tables Vol C Tables 4.2.6.8 and 6.1.1.4'
Pt Pt -4.5932 6.9264 'International Tables Vol C Tables 4.2.6.8 and 6.1.1.4'

loop_
_geom_angle_atom_site_label_1
_geom_angle_atom_site_label_2
_geom_angle_atom_site_label_3
_geom_angle
_geom_angle_site_symmetry_1
_geom_angle_site_symmetry_3
_geom_angle_publ_flag
Cl04 Pt01 Cl06 88.59(10) . . ?
N007 Pt01 Cl04 174.0(3) . . ?
N007 Pt01 Cl06 95.2(3) . . ?
N007 Pt01 C00C 80.7(4) . . ?
C00C Pt01 Cl04 95.4(3) . . ?
C00C Pt01 Cl06 175.6(3) . . ?
Cl05 Pt02 Cl03 88.87(10) . . ?
C00M Pt02 Cl03 177.1(3) . . ?
C00M Pt02 Cl05 94.0(3) . . ?
C00M Pt02 N00T 81.7(4) . . ?
N00T Pt02 Cl03 95.4(3) . . ?
N00T Pt02 Cl05 174.6(3) . . ?
C00B N007 Pt01 115.9(6) . . ?
C00K N007 Pt01 126.7(8) . . ?
C00K N007 C00B 117.2(9) . . ?
C00M C009 C00S 114.9(10) . . ?
C00X C009 C00M 121.0(10) . . ?
C00X C009 C00S 124.0(11) . . ?
C00K C00A H00A 121.8 . . ?
C00K C00A C010 116.5(11) . . ?
C010 C00A H00A 121.8 . . ?
N007 C00B C018 112.4(9) . . ?
C00O C00B N007 121.8(10) . . ?
C00O C00B C018 125.8(11) . . ?
C00E C00C Pt01 125.2(9) . . ?
C018 C00C Pt01 114.1(7) . . ?
C018 C00C C00E 120.7(10) . . ?
C00J O00D H00J 109.5 . . ?
C00C C00E H00E 120.7 . . ?
C00Z C00E C00C 118.7(11) . . ?
C00Z C00E H00E 120.7 . . ?
C00V C00F H00F 119.4 . . ?
C00V C00F C018 121.2(12) . . ?
C018 C00F H00F 119.4 . . ?
H00B C00G H00C 109.5 . . ?
H00B C00G H00D 109.5 . . ?
H00C C00G H00D 109.5 . . ?
C00I C00G H00B 109.5 . . ?
C00I C00G H00C 109.5 . . ?
C00I C00G H00D 109.5 . . ?
C00G C00I H00I 108.4 . . ?
C00G C00I C00L 112.1(10) . . ?
C00L C00I H00I 108.4 . . ?
N8 C00I C00G 107.2(12) . . ?
N8 C00I H00I 108.4 . . ?
N8 C00I C00L 112.1(10) . . ?
O00D C00J C00Q 112.7(11) . . ?
O014 C00J O00D 119.9(12) . . ?
O014 C00J C00Q 127.3(11) . . ?
N007 C00K C00A 124.3(12) . . ?
N007 C00K H00K 117.8 . . ?
C00A C00K H00K 117.8 . . ?
C00I C00L H00G 108.0 . . ?
C00I C00L H00H 108.0 . . ?
H00G C00L H00H 107.2 . . ?
C00W C00L C00I 117.3(9) . . ?
C00W C00L H00G 108.0 . . ?
C00W C00L H00H 108.0 . . ?
C009 C00M Pt02 114.0(7) . . ?
C00P C00M Pt02 129.0(8) . . ?
C00P C00M C009 117.0(9) . . ?
C00P C00N H00N 120.4 . . ?
C011 C00N H00N 120.4 . . ?
C011 C00N C00P 119.2(10) . . ?
C00B C00O H00O 121.2 . . ?
C00B C00O C010 117.7(12) . . ?
C010 C00O H00O 121.2 . . ?
C00M C00P C00N 121.5(10) . . ?
C00M C00P H00P 119.2 . . ?
C00N C00P H00P 119.2 . . ?
C00J C00Q H00L 109.1 . . ?
C00J C00Q H00M 109.1 . . ?
C00J C00Q C015 112.5(11) . . ?
H00L C00Q H00M 107.8 . . ?
C015 C00Q H00L 109.1 . . ?
C015 C00Q H00M 109.1 . . ?
C00W O00R H00R 109.5 . . ?
N00T C00S C009 114.8(10) . . ?
N00T C00S C00Y 118.5(11) . . ?
C00Y C00S C009 126.6(12) . . ?
C00S N00T Pt02 114.3(7) . . ?
C00U N00T Pt02 124.2(8) . . ?
C00U N00T C00S 121.3(9) . . ?
N00T C00U H00U 120.0 . . ?
N00T C00U C012 120.0(12) . . ?
C012 C00U H00U 120.0 . . ?
C00F C00V H00V 121.0 . . ?
C00F C00V C00Z 118.1(13) . . ?
C00Z C00V H00V 121.0 . . ?
O008 C00W C00L 123.3(12) . . ?
O008 C00W O00R 124.0(11) . . ?
O00R C00W C00L 112.7(11) . . ?
C009 C00X H00X 120.8 . . ?
C011 C00X C009 118.4(13) . . ?
C011 C00X H00X 120.8 . . ?
C00S C00Y H00Y 119.8 . . ?
C11 C00Y C00S 120.4(15) . . ?
C11 C00Y H00Y 119.8 . . ?
C00E C00Z C00V 120.7(11) . . ?
C00E C00Z H00Z 119.7 . . ?
C00V C00Z H00Z 119.7 . . ?
C00A C010 C00O 121.9(13) . . ?
C00A C010 H010 119.1 . . ?
C00O C010 H010 119.1 . . ?
C00N C011 C00X 122.5(12) . . ?
C00N C011 H011 118.8 . . ?
C00X C011 H011 118.8 . . ?
C00U C012 H012 119.8 . . ?
C11 C012 C00U 120.4(12) . . ?
C11 C012 H012 119.8 . . ?
C00Q C015 H015 108.1 . . ?
C016 C015 C00Q 111.8(12) . . ?
C016 C015 H015 108.1 . . ?
N017 C015 C00Q 109.8(11) . . ?
N017 C015 H015 108.1 . . ?
N017 C015 C016 110.6(11) . . ?
C015 C016 H01A 109.5 . . ?
C015 C016 H01B 109.5 . . ?
C015 C016 H01C 109.5 . . ?
H01A C016 H01B 109.5 . . ?
H01A C016 H01C 109.5 . . ?
H01B C016 H01C 109.5 . . ?
C015 N017 H01D 109.5 . . ?
C015 N017 H01E 109.5 . . ?
C015 N017 H01F 109.5 . . ?
H01D N017 H01E 109.5 . . ?
H01D N017 H01F 109.5 . . ?
H01E N017 H01F 109.5 . . ?
C00C C018 C00B 116.6(10) . . ?
C00C C018 C00F 120.4(10) . . ?
C00F C018 C00B 123.0(10) . . ?
C00Y C11 H11 120.5 . . ?
C012 C11 C00Y 118.9(12) . . ?
C012 C11 H11 120.5 . . ?
C00I N8 H8A 109.5 . . ?
C00I N8 H8B 109.5 . . ?
C00I N8 H8C 109.5 . . ?
H8A N8 H8B 109.5 . . ?
H8A N8 H8C 109.5 . . ?
H8B N8 H8C 109.5 . . ?

loop_
_geom_bond_atom_site_label_1
_geom_bond_atom_site_label_2
_geom_bond_distance
_geom_bond_site_symmetry_2
_geom_bond_publ_flag
Pt01 Cl04 2.313(2) . ?
Pt01 Cl06 2.419(3) . ?
Pt01 N007 2.001(8) . ?
Pt01 C00C 2.021(10) . ?
Pt02 Cl03 2.420(3) . ?
Pt02 Cl05 2.323(2) . ?
Pt02 C00M 1.973(9) . ?
Pt02 N00T 2.046(7) . ?
N007 C00B 1.386(14) . ?
N007 C00K 1.355(12) . ?
O008 C00W 1.202(15) . ?
C009 C00M 1.414(14) . ?
C009 C00S 1.468(14) . ?
C009 C00X 1.395(15) . ?
C00A H00A 0.9300 . ?
C00A C00K 1.373(16) . ?
C00A C010 1.376(19) . ?
C00B C00O 1.370(15) . ?
C00B C018 1.468(14) . ?
C00C C00E 1.408(12) . ?
C00C C018 1.358(15) . ?
O00D H00J 0.8200 . ?
O00D C00J 1.328(15) . ?
C00E H00E 0.9300 . ?
C00E C00Z 1.402(17) . ?
C00F H00F 0.9300 . ?
C00F C00V 1.380(16) . ?
C00F C018 1.402(16) . ?
C00G H00B 0.9600 . ?
C00G H00C 0.9600 . ?
C00G H00D 0.9600 . ?
C00G C00I 1.484(17) . ?
C00I H00I 0.9800 . ?
C00I C00L 1.521(15) . ?
C00I N8 1.473(16) . ?
C00J C00Q 1.466(16) . ?
C00J O014 1.244(15) . ?
C00K H00K 0.9300 . ?
C00L H00G 0.9700 . ?
C00L H00H 0.9700 . ?
C00L C00W 1.480(14) . ?
C00M C00P 1.368(11) . ?
C00N H00N 0.9300 . ?
C00N C00P 1.405(14) . ?
C00N C011 1.332(18) . ?
C00O H00O 0.9300 . ?
C00O C010 1.400(15) . ?
C00P H00P 0.9300 . ?
C00Q H00L 0.9700 . ?
C00Q H00M 0.9700 . ?
C00Q C015 1.538(18) . ?
O00R H00R 0.8200 . ?
O00R C00W 1.298(15) . ?
C00S N00T 1.347(14) . ?
C00S C00Y 1.390(16) . ?
N00T C00U 1.327(13) . ?
C00U H00U 0.9300 . ?
C00U C012 1.385(16) . ?
C00V H00V 0.9300 . ?
C00V C00Z 1.42(2) . ?
C00X H00X 0.9300 . ?
C00X C011 1.365(16) . ?
C00Y H00Y 0.9300 . ?
C00Y C11 1.369(19) . ?
C00Z H00Z 0.9300 . ?
C010 H010 0.9300 . ?
C011 H011 0.9300 . ?
C012 H012 0.9300 . ?
C012 C11 1.34(2) . ?
C015 H015 0.9800 . ?
C015 C016 1.513(16) . ?
C015 N017 1.497(17) . ?
C016 H01A 0.9600 . ?
C016 H01B 0.9600 . ?
C016 H01C 0.9600 . ?
N017 H01D 0.8900 . ?
N017 H01E 0.8900 . ?
N017 H01F 0.8900 . ?
C11 H11 0.9300 . ?
N8 H8A 0.8900 . ?
N8 H8B 0.8900 . ?
N8 H8C 0.8900 . ?

loop_
_geom_torsion_atom_site_label_1
_geom_torsion_atom_site_label_2
_geom_torsion_atom_site_label_3
_geom_torsion_atom_site_label_4
_geom_torsion
_geom_torsion_site_symmetry_1
_geom_torsion_site_symmetry_2
_geom_torsion_site_symmetry_3
_geom_torsion_site_symmetry_4
_geom_torsion_publ_flag
Pt01 N007 C00B C00O 176.9(13) . . . . ?
Pt01 N007 C00B C018 -5.8(15) . . . . ?
Pt01 N007 C00K C00A -169.3(12) . . . . ?
Pt01 C00C C00E C00Z -179.8(11) . . . . ?
Pt01 C00C C018 C00B 2.7(17) . . . . ?
Pt01 C00C C018 C00F -177.6(13) . . . . ?
Pt02 C00M C00P C00N -175.9(11) . . . . ?
Pt02 N00T C00U C012 179.8(11) . . . . ?
N007 C00B C00O C010 -8(3) . . . . ?
N007 C00B C018 C00C 1.9(19) . . . . ?
N007 C00B C018 C00F -177.7(15) . . . . ?
C009 C00M C00P C00N 3(2) . . . . ?
C009 C00S N00T Pt02 2.6(18) . . . . ?
C009 C00S N00T C00U 178.6(14) . . . . ?
C009 C00S C00Y C11 177(2) . . . . ?
C009 C00X C011 C00N -4(3) . . . . ?
C00B N007 C00K C00A 6(2) . . . . ?
C00B C00O C010 C00A 8(3) . . . . ?
C00C C00E C00Z C00V -6(3) . . . . ?
O00D C00J C00Q C015 -175.1(16) . . . . ?
C00E C00C C018 C00B -178.8(13) . . . . ?
C00E C00C C018 C00F 1(2) . . . . ?
C00F C00V C00Z C00E 7(3) . . . . ?
C00G C00I C00L C00W -173.2(16) . . . . ?
C00I C00L C00W O008 20(3) . . . . ?
C00I C00L C00W O00R -160.2(15) . . . . ?
C00J C00Q C015 C016 171.3(15) . . . . ?
C00J C00Q C015 N017 -65.5(18) . . . . ?
C00K N007 C00B C00O 1(2) . . . . ?
C00K N007 C00B C018 178.5(13) . . . . ?
C00K C00A C010 C00O -1(3) . . . . ?
C00M C009 C00S N00T 1(2) . . . . ?
C00M C009 C00S C00Y 178.1(17) . . . . ?
C00M C009 C00X C011 0(3) . . . . ?
C00O C00B C018 C00C 179.1(16) . . . . ?
C00O C00B C018 C00F -1(3) . . . . ?
C00P C00N C011 C00X 7(3) . . . . ?
C00S C009 C00M Pt02 -4.0(18) . . . . ?
C00S C009 C00M C00P 177.2(14) . . . . ?
C00S C009 C00X C011 -176.3(18) . . . . ?
C00S N00T C00U C012 4(2) . . . . ?
C00S C00Y C11 C012 5(4) . . . . ?
N00T C00S C00Y C11 -6(3) . . . . ?
N00T C00U C012 C11 -5(3) . . . . ?
C00U C012 C11 C00Y 1(3) . . . . ?
C00V C00F C018 C00B -179.9(17) . . . . ?
C00V C00F C018 C00C 0(3) . . . . ?
C00X C009 C00M Pt02 179.0(14) . . . . ?
C00X C009 C00M C00P 0(2) . . . . ?
C00X C009 C00S N00T 177.7(16) . . . . ?
C00X C009 C00S C00Y -5(3) . . . . ?
C00Y C00S N00T Pt02 -174.8(14) . . . . ?
C00Y C00S N00T C00U 1(3) . . . . ?
C010 C00A C00K N007 -6(3) . . . . ?
C011 C00N C00P C00M -6(3) . . . . ?
O014 C00J C00Q C015 7(3) . . . . ?
C018 C00B C00O C010 175.4(18) . . . . ?
C018 C00C C00E C00Z 2(2) . . . . ?
C018 C00F C00V C00Z -4(3) . . . . ?
N8 C00I C00L C00W -52.5(19) . . . . ?

loop_
_twin_individual_id
_twin_individual_mass_fraction_refined
1 0.95(2)
2 0.05(2)
